data_1001352
loop_
_publ_author_name
'Caignaert, V.'
'Nguyen, N.'
'Hervieu, M.'
'Raveau, B.'

_publ_section_title
;
Sr~2~Mn~2~O~5~, an oxygen-defect perovskite with Mn(III) in square
pyramidal coordination
;
_journal_coden_ASTM MRBUAC
_journal_name_full 'Materials Research Bulletin'
_journal_page_first 479
_journal_page_last 484
_journal_paper_doi 10.1016/0025-5408(85)90101-1
_journal_volume 20
_journal_year 1985
_chemical_formula_structural 'Sr2 Mn2 O5'
_chemical_formula_sum 'Mn2 O5 Sr2'
_chemical_name_systematic 'Distrontium dimanganese pentaoxide'
_space_group_IT_number 55
_symmetry_cell_setting orthorhombic
_symmetry_Int_Tables_number 55
_symmetry_space_group_name_Hall '-P 2 2ab'
_symmetry_space_group_name_H-M 'P b a m'
_cell_angle_alpha 90
_cell_angle_beta 90
_cell_angle_gamma 90
_cell_formula_units_Z 2
_cell_length_a 5.523(1)
_cell_length_b 10.761(5)
_cell_length_c 3.811(1)
_cell_volume 226.5
_exptl_crystal_thermal_history
;
 SrCO3 and Mn3O4 were first mixed and heated at 1100\%C in air, and
 then heated at 1450\%C in air.

 The resulting product was heated in an evacuated silica ampoule at
 500\%C in the presence of zirconium.
;
_refine_ls_R_factor_all 0.031
_cod_depositor_comments
;

  After consulting the originnal paper, fixing coordinate x for the Sr
  site, adding B-factors, adding sample thermal history and fixing
  author name syntax.

  Saulius Gra\<zulis
  2013-10-30
;
_cod_database_code 1001352

loop_
_symmetry_equiv_pos_as_xyz
x,y,z
-x,-y,z
1/2+x,1/2-y,-z
1/2-x,1/2+y,-z
-x,-y,-z
x,y,-z
1/2-x,1/2+y,z
1/2+x,1/2-y,z

loop_
_atom_site_label
_atom_site_type_symbol
_atom_site_symmetry_multiplicity
_atom_site_Wyckoff_symbol
_atom_site_fract_x
_atom_site_fract_y
_atom_site_fract_z
_atom_site_occupancy
_atom_site_attached_hydrogens
_atom_site_calc_flag
_atom_site_B_iso_or_equiv
Sr1 Sr2+ 4 h 0.2847(1) 0.3631(1) 0.5 1. 0 d 0.51
Mn1 Mn3+ 4 g 0.2583(2) 0.1236(1) 0. 1. 0 d 0.02
O1 O2- 4 h 0.2790(1) 0.0912(4) 0.5 1. 0 d 0.73
O2 O2- 4 g 0.5530(6) 0.2259(5) 0. 1. 0 d 0.05
O3 O2- 2 b 0. 0. 0. 1. 0 d 0.06

loop_
_atom_type_symbol
_atom_type_oxidation_number
Sr2+ 2.000
Mn3+ 3.000
O2- -2.000
